data_7051923
loop_
_publ_author_name
'Bhogala, Balakrishna R.'
'Nangia, Ashwini'

_publ_section_title
;
 Ternary and quaternary co-crystals of
 1,3-cis,5-cis-cyclohexanetricarboxylic acid and
 4,4&#x2032;-bipyridines
;
_journal_issue 5
_journal_name_full 'New Journal of Chemistry'
_journal_page_first 800
_journal_paper_doi 10.1039/b800293b
_journal_volume 32
_journal_year 2008
_chemical_formula_moiety (C14H16N2),2(C9H12O6),2(C12H12N2),(C8H10)
_chemical_formula_sum 'C64 H74 N6 O12'
_chemical_formula_weight 1119.29
_chemical_name_systematic
;
cis,cis-1,3,5-cyclohexanetricarboxylic acid
- 1,2-bis(4-pyridyl)ethane - 1,4-bis(4-pyridyl)butane - o-xylene
;
_space_group_IT_number 2
_symmetry_cell_setting triclinic
_symmetry_space_group_name_Hall '-P 1'
_symmetry_space_group_name_H-M 'P -1'
_atom_sites_solution_hydrogens geom
_atom_sites_solution_primary direct
_atom_sites_solution_secondary difmap
_audit_creation_method SHELXL-97
_cell_angle_alpha 85.834(2)
_cell_angle_beta 82.960(2)
_cell_angle_gamma 82.027(2)
_cell_formula_units_Z 1
_cell_length_a 5.7049(6)
_cell_length_b 14.0883(16)
_cell_length_c 18.287(2)
_cell_measurement_reflns_used 6187
_cell_measurement_temperature 100(2)
_cell_measurement_theta_max 27.97
_cell_measurement_theta_min 2.61
_cell_volume 1442.3(3)
_computing_cell_refinement 'Bruker SMART'
_computing_data_collection 'Bruker SMART'
_computing_data_reduction 'Bruker SAINT'
_computing_structure_refinement 'SHELXL-97 (Sheldrick, 1997)'
_computing_structure_solution 'SHELXS-97 (Sheldrick, 1990)'
_diffrn_ambient_temperature 100(2)
_diffrn_measured_fraction_theta_full 0.996
_diffrn_measured_fraction_theta_max 0.996
_diffrn_measurement_device_type 'CCD area detector'
_diffrn_measurement_method 'phi and omega scans'
_diffrn_radiation_monochromator graphite
_diffrn_radiation_source 'fine-focus sealed tube'
_diffrn_radiation_type MoK\a
_diffrn_radiation_wavelength 0.71073
_diffrn_reflns_av_R_equivalents 0.0336
_diffrn_reflns_av_sigmaI/netI 0.0334
_diffrn_reflns_limit_h_max 6
_diffrn_reflns_limit_h_min -6
_diffrn_reflns_limit_k_max 17
_diffrn_reflns_limit_k_min -17
_diffrn_reflns_limit_l_max 22
_diffrn_reflns_limit_l_min -22
_diffrn_reflns_number 20436
_diffrn_reflns_theta_full 25.76
_diffrn_reflns_theta_max 25.76
_diffrn_reflns_theta_min 1.46
_exptl_absorpt_coefficient_mu 0.089
_exptl_absorpt_correction_T_max 0.9815
_exptl_absorpt_correction_T_min 0.9609
_exptl_absorpt_correction_type multi-scan
_exptl_absorpt_process_details 'SADABS - Bruker Nonius area detector scaling and absorption correction - V2.10'
_exptl_crystal_colour colourless
_exptl_crystal_density_diffrn 1.289
_exptl_crystal_density_method 'not measured'
_exptl_crystal_description irregular
_exptl_crystal_F_000 596
_exptl_crystal_size_max 0.45
_exptl_crystal_size_mid 0.34
_exptl_crystal_size_min 0.21
_refine_diff_density_max 0.380
_refine_diff_density_min -0.238
_refine_diff_density_rms 0.059
_refine_ls_extinction_method none
_refine_ls_goodness_of_fit_ref 1.072
_refine_ls_hydrogen_treatment mixed
_refine_ls_matrix_type full
_refine_ls_number_parameters 418
_refine_ls_number_reflns 5491
_refine_ls_number_restraints 0
_refine_ls_restrained_S_all 1.072
_refine_ls_R_factor_all 0.0754
_refine_ls_R_factor_gt 0.0602
_refine_ls_shift/su_max 0.001
_refine_ls_shift/su_mean 0.000
_refine_ls_structure_factor_coef Fsqd
_refine_ls_weighting_details 'calc w=1/[\s^2^(Fo^2^)+(0.0700P)^2^+0.8627P] where P=(Fo^2^+2Fc^2^)/3'
_refine_ls_weighting_scheme calc
_refine_ls_wR_factor_gt 0.1391
_refine_ls_wR_factor_ref 0.1476
_reflns_number_gt 4462
_reflns_number_total 5491
_reflns_threshold_expression >2sigma(I)
_cod_data_source_file b800293b.txt
_cod_data_source_block 5c
_cod_database_code 7051923

loop_
_symmetry_equiv_pos_as_xyz
'x, y, z'
'-x, -y, -z'

loop_
_atom_site_label
_atom_site_type_symbol
_atom_site_fract_x
_atom_site_fract_y
_atom_site_fract_z
_atom_site_U_iso_or_equiv
_atom_site_adp_type
_atom_site_occupancy
_atom_site_symmetry_multiplicity
_atom_site_calc_flag
_atom_site_refinement_flags
_atom_site_disorder_assembly
_atom_site_disorder_group
C41 C 0.3580(13) 1.0041(6) 1.1150(4) 0.0552(18) Uani 0.50 1 d P A -1
H41 H 0.2820 1.0165 1.1632 0.066 Uiso 0.50 1 calc PR A -1
C40 C 0.5819(11) 0.9547(4) 1.1064(3) 0.0446(13) Uani 0.50 1 d P A -1
H40 H 0.6620 0.9320 1.1482 0.053 Uiso 0.50 1 calc PR A -1
C38 C 0.5758(14) 0.9661(6) 0.9739(4) 0.0600(18) Uani 0.50 1 d P A -1
C42 C 0.2424(14) 1.0357(5) 1.0553(5) 0.0676(19) Uani 0.50 1 d P A -1
H42 H 0.0844 1.0681 1.0615 0.081 Uiso 0.50 1 calc PR A -1
C39 C 0.6910(15) 0.9380(7) 1.0351(5) 0.061(2) Uani 0.50 1 d P A -1
H39 H 0.8498 0.9064 1.0287 0.074 Uiso 0.50 1 calc PR A -1
C43 C 0.3628(15) 1.0193(5) 0.9827(5) 0.054(2) Uani 0.50 1 d P A -1
C44 C 0.686(3) 0.9363(11) 0.8996(6) 0.134(6) Uani 0.50 1 d P A -1
H44A H 0.5812 0.9630 0.8625 0.201 Uiso 0.50 1 calc PR A -1
H44B H 0.7092 0.8661 0.8993 0.201 Uiso 0.50 1 calc PR A -1
H44C H 0.8405 0.9602 0.8881 0.201 Uiso 0.50 1 calc PR A -1
C45 C 0.223(2) 1.0531(6) 0.9180(6) 0.107(4) Uani 0.50 1 d P A -1
H45A H 0.3236 1.0387 0.8717 0.161 Uiso 0.50 1 calc PR A -1
H45B H 0.1736 1.1225 0.9191 0.161 Uiso 0.50 1 calc PR A -1
H45C H 0.0818 1.0199 0.9215 0.161 Uiso 0.50 1 calc PR A -1
O6 O 0.4472(3) 0.45556(10) 0.37782(9) 0.0274(4) Uani 1 1 d . . .
O1 O 0.0486(3) 0.58607(11) 0.14040(9) 0.0348(4) Uani 1 1 d . . .
O4 O 0.4689(3) 0.90217(11) 0.29960(9) 0.0310(4) Uani 1 1 d . . .
O3 O 0.0982(3) 0.96482(10) 0.33757(9) 0.0332(4) Uani 1 1 d . . .
O5 O 0.6898(3) 0.56266(11) 0.38993(11) 0.0403(5) Uani 1 1 d . . .
C10 C 0.3707(4) 0.71912(14) 0.35091(12) 0.0238(5) Uani 1 1 d . . .
H10A H 0.3946 0.7314 0.4019 0.029 Uiso 1 1 calc R . .
H10B H 0.5226 0.7241 0.3192 0.029 Uiso 1 1 calc R . .
C11 C 0.3052(4) 0.61776(14) 0.34950(11) 0.0216(4) Uani 1 1 d . . .
H11 H 0.1592 0.6128 0.3851 0.026 Uiso 1 1 calc R . .
O2 O -0.2020(3) 0.71989(13) 0.15672(11) 0.0471(5) Uani 1 1 d . . .
C14 C 0.2422(4) 0.89631(15) 0.32205(11) 0.0233(5) Uani 1 1 d . . .
C15 C 0.5022(4) 0.54382(14) 0.37447(12) 0.0232(4) Uani 1 1 d . . .
C7 C 0.0494(4) 0.67384(14) 0.24861(11) 0.0224(4) Uani 1 1 d . . .
H7 H -0.0909 0.6715 0.2870 0.027 Uiso 1 1 calc R . .
C12 C 0.2468(4) 0.59801(14) 0.27280(12) 0.0218(4) Uani 1 1 d . . .
H12A H 0.3911 0.5990 0.2368 0.026 Uiso 1 1 calc R . .
H12B H 0.1952 0.5336 0.2742 0.026 Uiso 1 1 calc R . .
C9 C 0.1775(4) 0.79499(14) 0.32397(11) 0.0215(4) Uani 1 1 d . . .
H9 H 0.0291 0.7919 0.3589 0.026 Uiso 1 1 calc R . .
C13 C -0.0310(4) 0.65411(15) 0.17612(12) 0.0254(5) Uani 1 1 d . . .
C8 C 0.1222(4) 0.77505(14) 0.24711(11) 0.0225(4) Uani 1 1 d . . .
H8A H 0.2646 0.7800 0.2109 0.027 Uiso 1 1 calc R . .
H8B H -0.0088 0.8232 0.2318 0.027 Uiso 1 1 calc R . .
H6 H 0.570(5) 0.4128(19) 0.3886(14) 0.040(7) Uiso 1 1 d . . .
H2 H -0.248(5) 0.707(2) 0.1157(17) 0.050(8) Uiso 1 1 d . . .
H4 H 0.488(6) 0.968(3) 0.2953(18) 0.070(10) Uiso 1 1 d . . .
N30 N -0.2031(3) 0.32660(12) 0.42042(10) 0.0244(4) Uani 1 1 d . . .
C34 C -0.0494(4) 0.16375(15) 0.45079(11) 0.0234(4) Uani 1 1 d . . .
H34 H -0.0614 0.0975 0.4483 0.028 Uiso 1 1 calc R . .
C37 C 0.4198(4) 0.03619(14) 0.47783(11) 0.0219(4) Uani 1 1 d . . .
H37A H 0.5156 0.0610 0.4335 0.026 Uiso 1 1 calc R . .
H37B H 0.2944 0.0037 0.4611 0.026 Uiso 1 1 calc R . .
C35 C -0.2106(4) 0.23203(15) 0.42013(12) 0.0237(4) Uani 1 1 d . . .
H35 H -0.3342 0.2110 0.3975 0.028 Uiso 1 1 calc R . .
C33 C 0.1310(3) 0.19175(14) 0.48544(11) 0.0202(4) Uani 1 1 d . . .
C36 C 0.3042(4) 0.11959(14) 0.52368(11) 0.0232(5) Uani 1 1 d . . .
H36A H 0.2189 0.0935 0.5696 0.028 Uiso 1 1 calc R . .
H36B H 0.4312 0.1534 0.5380 0.028 Uiso 1 1 calc R . .
C32 C 0.1399(4) 0.28998(15) 0.48530(12) 0.0259(5) Uani 1 1 d . . .
H32 H 0.2611 0.3130 0.5077 0.031 Uiso 1 1 calc R . .
C31 C -0.0268(4) 0.35386(15) 0.45264(12) 0.0276(5) Uani 1 1 d . . .
H31 H -0.0162 0.4205 0.4530 0.033 Uiso 1 1 calc R . .
N16 N 0.5462(3) 0.08461(13) 0.27583(10) 0.0266(4) Uani 1 1 d . . .
C25 C 0.6455(4) 0.36100(15) 0.07287(12) 0.0254(5) Uani 1 1 d . . .
N22 N 0.3967(3) 0.31283(15) -0.03862(11) 0.0343(5) Uani 1 1 d . . .
C18 C 0.3995(4) 0.25184(16) 0.26642(12) 0.0274(5) Uani 1 1 d . . .
H18 H 0.2701 0.3012 0.2758 0.033 Uiso 1 1 calc R . .
C28 C 0.7825(4) 0.38916(16) 0.13172(12) 0.0310(5) Uani 1 1 d . . .
H28A H 0.8080 0.4572 0.1219 0.037 Uiso 1 1 calc R . .
H28B H 0.9408 0.3498 0.1287 0.037 Uiso 1 1 calc R . .
C17 C 0.3721(4) 0.15671(16) 0.28674(12) 0.0259(5) Uani 1 1 d . . .
H17 H 0.2211 0.1426 0.3096 0.031 Uiso 1 1 calc R . .
C19 C 0.6178(4) 0.27414(15) 0.23225(11) 0.0234(5) Uani 1 1 d . . .
C23 C 0.3092(4) 0.38453(16) 0.00438(13) 0.0298(5) Uani 1 1 d . . .
H23 H 0.1591 0.4196 -0.0038 0.036 Uiso 1 1 calc R . .
C29 C 0.6554(4) 0.37623(16) 0.20976(12) 0.0309(5) Uani 1 1 d . . .
H29A H 0.7502 0.3992 0.2451 0.037 Uiso 1 1 calc R . .
H29B H 0.4986 0.4168 0.2129 0.037 Uiso 1 1 calc R . .
C26 C 0.7346(4) 0.28617(17) 0.02869(13) 0.0325(5) Uani 1 1 d . . .
H26 H 0.8844 0.2500 0.0355 0.039 Uiso 1 1 calc R . .
C20 C 0.7976(4) 0.19847(16) 0.22104(12) 0.0282(5) Uani 1 1 d . . .
H20 H 0.9499 0.2101 0.1977 0.034 Uiso 1 1 calc R . .
C21 C 0.7567(4) 0.10608(16) 0.24357(12) 0.0290(5) Uani 1 1 d . . .
H21 H 0.8840 0.0554 0.2358 0.035 Uiso 1 1 calc R . .
C24 C 0.4248(4) 0.41065(16) 0.06022(13) 0.0292(5) Uani 1 1 d . . .
H24 H 0.3542 0.4621 0.0898 0.035 Uiso 1 1 calc R . .
C27 C 0.6062(4) 0.26381(19) -0.02554(13) 0.0388(6) Uani 1 1 d . . .
H27 H 0.6698 0.2112 -0.0548 0.047 Uiso 1 1 calc R . .

loop_
_atom_site_aniso_label
_atom_site_aniso_U_11
_atom_site_aniso_U_22
_atom_site_aniso_U_33
_atom_site_aniso_U_23
_atom_site_aniso_U_13
_atom_site_aniso_U_12
C41 0.055(4) 0.073(5) 0.040(4) -0.017(4) -0.009(3) -0.005(4)
C40 0.049(3) 0.050(3) 0.037(3) -0.011(3) -0.008(3) -0.010(3)
C38 0.068(5) 0.083(5) 0.032(3) -0.006(3) -0.005(3) -0.019(4)
C42 0.061(5) 0.060(4) 0.081(6) -0.017(4) -0.015(4) 0.009(4)
C39 0.059(4) 0.063(6) 0.060(5) -0.021(5) -0.026(4) 0.023(4)
C43 0.072(6) 0.029(4) 0.059(5) -0.008(4) -0.027(4) 0.018(4)
C44 0.155(11) 0.190(14) 0.041(5) -0.030(8) -0.012(6) 0.050(11)
C45 0.177(11) 0.066(6) 0.080(6) -0.010(5) -0.061(8) 0.021(7)
O6 0.0260(8) 0.0141(7) 0.0442(9) 0.0035(6) -0.0153(7) -0.0022(6)
O1 0.0387(9) 0.0275(9) 0.0413(10) -0.0118(7) -0.0154(7) -0.0011(7)
O4 0.0294(8) 0.0181(8) 0.0460(10) -0.0012(7) -0.0018(7) -0.0068(6)
O3 0.0307(8) 0.0152(8) 0.0538(10) -0.0028(7) -0.0080(7) -0.0006(7)
O5 0.0291(9) 0.0217(8) 0.0750(13) 0.0079(8) -0.0277(8) -0.0065(7)
C10 0.0246(10) 0.0156(10) 0.0335(12) -0.0011(9) -0.0106(9) -0.0039(8)
C11 0.0204(10) 0.0164(10) 0.0288(11) -0.0008(8) -0.0048(8) -0.0042(8)
O2 0.0527(11) 0.0459(11) 0.0454(11) -0.0159(9) -0.0332(9) 0.0161(9)
C14 0.0258(11) 0.0192(11) 0.0264(11) 0.0017(8) -0.0097(9) -0.0043(9)
C15 0.0248(11) 0.0161(10) 0.0295(11) 0.0011(8) -0.0065(9) -0.0036(8)
C7 0.0206(10) 0.0185(10) 0.0289(11) -0.0025(9) -0.0061(8) -0.0020(8)
C12 0.0206(10) 0.0143(10) 0.0319(11) -0.0024(8) -0.0072(8) -0.0025(8)
C9 0.0225(10) 0.0140(10) 0.0290(11) -0.0018(8) -0.0055(8) -0.0032(8)
C13 0.0219(10) 0.0233(11) 0.0326(12) -0.0032(9) -0.0068(9) -0.0044(9)
C8 0.0244(10) 0.0152(10) 0.0281(11) -0.0001(8) -0.0075(8) 0.0002(8)
N30 0.0241(9) 0.0194(9) 0.0307(10) 0.0014(7) -0.0082(7) -0.0027(7)
C34 0.0241(10) 0.0179(10) 0.0288(11) -0.0009(8) -0.0053(8) -0.0034(8)
C37 0.0224(10) 0.0167(10) 0.0283(11) 0.0003(8) -0.0100(8) -0.0026(8)
C35 0.0212(10) 0.0212(11) 0.0303(11) -0.0023(9) -0.0062(8) -0.0047(8)
C33 0.0193(10) 0.0182(10) 0.0223(10) -0.0025(8) -0.0001(8) -0.0014(8)
C36 0.0236(10) 0.0199(11) 0.0267(11) -0.0001(9) -0.0086(8) -0.0004(8)
C32 0.0226(10) 0.0212(11) 0.0361(12) -0.0040(9) -0.0093(9) -0.0048(8)
C31 0.0283(11) 0.0179(11) 0.0373(12) -0.0012(9) -0.0065(9) -0.0039(9)
N16 0.0303(10) 0.0231(10) 0.0282(10) 0.0023(8) -0.0072(8) -0.0078(8)
C25 0.0272(11) 0.0234(11) 0.0270(11) 0.0057(9) -0.0028(9) -0.0125(9)
N22 0.0310(10) 0.0409(12) 0.0328(11) -0.0001(9) -0.0103(8) -0.0062(9)
C18 0.0273(11) 0.0251(11) 0.0297(12) -0.0032(9) -0.0059(9) -0.0001(9)
C28 0.0373(13) 0.0245(12) 0.0353(13) 0.0029(10) -0.0092(10) -0.0169(10)
C17 0.0228(11) 0.0297(12) 0.0267(11) 0.0012(9) -0.0040(8) -0.0092(9)
C19 0.0310(11) 0.0223(11) 0.0203(10) -0.0008(8) -0.0095(8) -0.0091(9)
C23 0.0242(11) 0.0289(12) 0.0367(13) 0.0092(10) -0.0083(9) -0.0067(9)
C29 0.0420(13) 0.0220(11) 0.0322(12) -0.0035(9) -0.0078(10) -0.0125(10)
C26 0.0291(12) 0.0361(13) 0.0329(12) -0.0014(10) -0.0110(10) 0.0002(10)
C20 0.0239(11) 0.0300(12) 0.0315(12) 0.0029(9) -0.0034(9) -0.0084(9)
C21 0.0273(11) 0.0248(12) 0.0334(12) 0.0013(9) -0.0047(9) 0.0017(9)
C24 0.0325(12) 0.0207(11) 0.0340(12) 0.0026(9) -0.0004(9) -0.0073(9)
C27 0.0384(14) 0.0450(15) 0.0338(13) -0.0125(11) -0.0106(11) 0.0027(11)

loop_
_atom_type_symbol
_atom_type_description
_atom_type_scat_dispersion_real
_atom_type_scat_dispersion_imag
_atom_type_scat_source
C C 0.0033 0.0016 'International Tables Vol C Tables 4.2.6.8 and 6.1.1.4'
H H 0.0000 0.0000 'International Tables Vol C Tables 4.2.6.8 and 6.1.1.4'
N N 0.0061 0.0033 'International Tables Vol C Tables 4.2.6.8 and 6.1.1.4'
O O 0.0106 0.0060 'International Tables Vol C Tables 4.2.6.8 and 6.1.1.4'

loop_
_geom_angle_atom_site_label_1
_geom_angle_atom_site_label_2
_geom_angle_atom_site_label_3
_geom_angle
_geom_angle_site_symmetry_1
_geom_angle_site_symmetry_3
_geom_angle_publ_flag
C42 C41 C40 120.7(7) . . ?
C42 C41 H41 119.7 . . ?
C40 C41 H41 119.7 . . ?
C41 C40 C39 118.6(7) . . ?
C41 C40 H40 120.7 . . ?
C39 C40 H40 120.7 . . ?
C43 C38 C39 118.7(9) . . ?
C43 C38 C44 121.0(9) . . ?
C39 C38 C44 120.3(9) . . ?
C41 C42 C43 119.0(8) . . ?
C41 C42 H42 120.5 . . ?
C43 C42 H42 120.5 . . ?
C38 C39 C40 122.0(8) . . ?
C38 C39 H39 119.0 . . ?
C40 C39 H39 119.0 . . ?
C38 C43 C42 120.5(9) . . ?
C38 C43 C45 122.0(9) . . ?
C42 C43 C45 116.9(8) . . ?
C38 C44 H44A 109.5 . . ?
C38 C44 H44B 109.5 . . ?
H44A C44 H44B 109.5 . . ?
C38 C44 H44C 109.5 . . ?
H44A C44 H44C 109.5 . . ?
H44B C44 H44C 109.5 . . ?
C43 C45 H45A 109.5 . . ?
C43 C45 H45B 109.5 . . ?
H45A C45 H45B 109.5 . . ?
C43 C45 H45C 109.5 . . ?
H45A C45 H45C 109.5 . . ?
H45B C45 H45C 109.5 . . ?
C15 O6 H6 111.1(17) . . ?
C14 O4 H4 107(2) . . ?
C9 C10 C11 111.75(16) . . ?
C9 C10 H10A 109.3 . . ?
C11 C10 H10A 109.3 . . ?
C9 C10 H10B 109.3 . . ?
C11 C10 H10B 109.3 . . ?
H10A C10 H10B 107.9 . . ?
C15 C11 C10 110.72(16) . . ?
C15 C11 C12 111.10(16) . . ?
C10 C11 C12 111.25(16) . . ?
C15 C11 H11 107.9 . . ?
C10 C11 H11 107.9 . . ?
C12 C11 H11 107.9 . . ?
C13 O2 H2 110.5(19) . . ?
O3 C14 O4 123.48(19) . . ?
O3 C14 C9 122.90(19) . . ?
O4 C14 C9 113.59(18) . . ?
O5 C15 O6 123.15(18) . . ?
O5 C15 C11 124.24(18) . . ?
O6 C15 C11 112.62(17) . . ?
C13 C7 C12 112.88(17) . . ?
C13 C7 C8 111.74(17) . . ?
C12 C7 C8 110.99(16) . . ?
C13 C7 H7 107.0 . . ?
C12 C7 H7 107.0 . . ?
C8 C7 H7 107.0 . . ?
C7 C12 C11 110.12(16) . . ?
C7 C12 H12A 109.6 . . ?
C11 C12 H12A 109.6 . . ?
C7 C12 H12B 109.6 . . ?
C11 C12 H12B 109.6 . . ?
H12A C12 H12B 108.2 . . ?
C14 C9 C10 112.87(16) . . ?
C14 C9 C8 108.86(16) . . ?
C10 C9 C8 111.21(16) . . ?
C14 C9 H9 107.9 . . ?
C10 C9 H9 107.9 . . ?
C8 C9 H9 107.9 . . ?
O1 C13 O2 123.5(2) . . ?
O1 C13 C7 124.70(19) . . ?
O2 C13 C7 111.77(18) . . ?
C9 C8 C7 109.54(16) . . ?
C9 C8 H8A 109.8 . . ?
C7 C8 H8A 109.8 . . ?
C9 C8 H8B 109.8 . . ?
C7 C8 H8B 109.8 . . ?
H8A C8 H8B 108.2 . . ?
C31 N30 C35 116.77(17) . . ?
C35 C34 C33 119.86(19) . . ?
C35 C34 H34 120.1 . . ?
C33 C34 H34 120.1 . . ?
C36 C37 C37 111.3(2) . 2_656 ?
C36 C37 H37A 109.4 . . ?
C37 C37 H37A 109.4 2_656 . ?
C36 C37 H37B 109.4 . . ?
C37 C37 H37B 109.4 2_656 . ?
H37A C37 H37B 108.0 . . ?
N30 C35 C34 123.55(19) . . ?
N30 C35 H35 118.2 . . ?
C34 C35 H35 118.2 . . ?
C34 C33 C32 116.60(18) . . ?
C34 C33 C36 121.81(18) . . ?
C32 C33 C36 121.56(18) . . ?
C33 C36 C37 114.78(16) . . ?
C33 C36 H36A 108.6 . . ?
C37 C36 H36A 108.6 . . ?
C33 C36 H36B 108.6 . . ?
C37 C36 H36B 108.6 . . ?
H36A C36 H36B 107.5 . . ?
C31 C32 C33 120.02(19) . . ?
C31 C32 H32 120.0 . . ?
C33 C32 H32 120.0 . . ?
N30 C31 C32 123.2(2) . . ?
N30 C31 H31 118.4 . . ?
C32 C31 H31 118.4 . . ?
C17 N16 C21 117.35(19) . . ?
C26 C25 C24 117.1(2) . . ?
C26 C25 C28 121.7(2) . . ?
C24 C25 C28 121.3(2) . . ?
C23 N22 C27 117.2(2) . . ?
C19 C18 C17 119.4(2) . . ?
C19 C18 H18 120.3 . . ?
C17 C18 H18 120.3 . . ?
C25 C28 C29 113.07(18) . . ?
C25 C28 H28A 109.0 . . ?
C29 C28 H28A 109.0 . . ?
C25 C28 H28B 109.0 . . ?
C29 C28 H28B 109.0 . . ?
H28A C28 H28B 107.8 . . ?
N16 C17 C18 123.2(2) . . ?
N16 C17 H17 118.4 . . ?
C18 C17 H17 118.4 . . ?
C20 C19 C18 116.79(19) . . ?
C20 C19 C29 122.1(2) . . ?
C18 C19 C29 121.1(2) . . ?
N22 C23 C24 123.4(2) . . ?
N22 C23 H23 118.3 . . ?
C24 C23 H23 118.3 . . ?
C19 C29 C28 113.72(18) . . ?
C19 C29 H29A 108.8 . . ?
C28 C29 H29A 108.8 . . ?
C19 C29 H29B 108.8 . . ?
C28 C29 H29B 108.8 . . ?
H29A C29 H29B 107.7 . . ?
C25 C26 C27 120.0(2) . . ?
C25 C26 H26 120.0 . . ?
C27 C26 H26 120.0 . . ?
C21 C20 C19 120.2(2) . . ?
C21 C20 H20 119.9 . . ?
C19 C20 H20 119.9 . . ?
N16 C21 C20 122.9(2) . . ?
N16 C21 H21 118.5 . . ?
C20 C21 H21 118.5 . . ?
C23 C24 C25 119.4(2) . . ?
C23 C24 H24 120.3 . . ?
C25 C24 H24 120.3 . . ?
N22 C27 C26 122.9(2) . . ?
N22 C27 H27 118.6 . . ?
C26 C27 H27 118.6 . . ?

loop_
_geom_bond_atom_site_label_1
_geom_bond_atom_site_label_2
_geom_bond_distance
_geom_bond_site_symmetry_2
_geom_bond_publ_flag
C41 C42 1.360(11) . ?
C41 C40 1.364(10) . ?
C41 H41 0.9500 . ?
C40 C39 1.396(10) . ?
C40 H40 0.9500 . ?
C38 C43 1.335(11) . ?
C38 C39 1.372(10) . ?
C38 C44 1.490(12) . ?
C42 C43 1.437(12) . ?
C42 H42 0.9500 . ?
C39 H39 0.9500 . ?
C43 C45 1.518(11) . ?
C44 H44A 0.9800 . ?
C44 H44B 0.9800 . ?
C44 H44C 0.9800 . ?
C45 H45A 0.9800 . ?
C45 H45B 0.9800 . ?
C45 H45C 0.9800 . ?
O6 C15 1.319(2) . ?
O6 H6 0.89(3) . ?
O1 C13 1.204(3) . ?
O4 C14 1.320(3) . ?
O4 H4 0.95(4) . ?
O3 C14 1.204(3) . ?
O5 C15 1.208(3) . ?
C10 C9 1.526(3) . ?
C10 C11 1.528(3) . ?
C10 H10A 0.9900 . ?
C10 H10B 0.9900 . ?
C11 C15 1.513(3) . ?
C11 C12 1.534(3) . ?
C11 H11 1.0000 . ?
O2 C13 1.312(3) . ?
O2 H2 0.87(3) . ?
C14 C9 1.520(3) . ?
C7 C13 1.511(3) . ?
C7 C12 1.525(3) . ?
C7 C8 1.537(3) . ?
C7 H7 1.0000 . ?
C12 H12A 0.9900 . ?
C12 H12B 0.9900 . ?
C9 C8 1.531(3) . ?
C9 H9 1.0000 . ?
C8 H8A 0.9900 . ?
C8 H8B 0.9900 . ?
N30 C31 1.338(3) . ?
N30 C35 1.340(3) . ?
C34 C35 1.374(3) . ?
C34 C33 1.387(3) . ?
C34 H34 0.9500 . ?
C37 C36 1.520(3) . ?
C37 C37 1.529(4) 2_656 ?
C37 H37A 0.9900 . ?
C37 H37B 0.9900 . ?
C35 H35 0.9500 . ?
C33 C32 1.392(3) . ?
C33 C36 1.512(3) . ?
C36 H36A 0.9900 . ?
C36 H36B 0.9900 . ?
C32 C31 1.377(3) . ?
C32 H32 0.9500 . ?
C31 H31 0.9500 . ?
N16 C17 1.326(3) . ?
N16 C21 1.335(3) . ?
C25 C26 1.377(3) . ?
C25 C24 1.390(3) . ?
C25 C28 1.510(3) . ?
N22 C23 1.329(3) . ?
N22 C27 1.334(3) . ?
C18 C19 1.389(3) . ?
C18 C17 1.389(3) . ?
C18 H18 0.9500 . ?
C28 C29 1.530(3) . ?
C28 H28A 0.9900 . ?
C28 H28B 0.9900 . ?
C17 H17 0.9500 . ?
C19 C20 1.381(3) . ?
C19 C29 1.504(3) . ?
C23 C24 1.378(3) . ?
C23 H23 0.9500 . ?
C29 H29A 0.9900 . ?
C29 H29B 0.9900 . ?
C26 C27 1.381(3) . ?
C26 H26 0.9500 . ?
C20 C21 1.379(3) . ?
C20 H20 0.9500 . ?
C21 H21 0.9500 . ?
C24 H24 0.9500 . ?
C27 H27 0.9500 . ?
